data_4003912
loop_
_publ_author_name
'Ovchinnikov, Alexander'
'Chanakian, Sevan'
'Zevalkink, Alexandra'
'Bobev, Svilen'

_publ_section_title
;
 Ultralow Thermal Conductivity and High Thermopower in a New Family of
 Zintl Antimonides Ca10MSb9 (M = Ga, In, Mn, Zn) with Complex Structures
 and Heavy Disorder
;
_journal_name_full 'Chemistry of Materials'
_journal_paper_doi 10.1021/acs.chemmater.0c04940
_journal_year 2021
_chemical_formula_sum 'Ca10.82 Sb9 Zn0.66'
_chemical_formula_weight 1572.30
_space_group_crystal_system tetragonal
_space_group_IT_number 136
_space_group_name_Hall '-P 4n 2n'
_space_group_name_H-M_alt 'P 42/m n m'
_audit_creation_method SHELXL-2014/7
_cell_angle_alpha 90
_cell_angle_beta 90
_cell_angle_gamma 90
_cell_formula_units_Z 4
_cell_length_a 11.8295(18)
_cell_length_b 11.8295
_cell_length_c 17.246(3)
_cell_measurement_reflns_used 825
_cell_measurement_temperature 200(2)
_cell_measurement_theta_max 26.96
_cell_measurement_theta_min 4.18
_cell_volume 2413.4(6)
_computing_cell_refinement 'Bruker SAINT'
_computing_data_collection 'Bruker APEX2'
_computing_data_reduction 'Bruker SAINT'
_computing_structure_refinement 'SHELXL-2014/7 (Sheldrick, 2014)'
_computing_structure_solution SHELXT
_diffrn_ambient_temperature 200(2)
_diffrn_measured_fraction_theta_full 1.000
_diffrn_measured_fraction_theta_max 1.000
_diffrn_measurement_device_type 'CCD area detector'
_diffrn_measurement_method 'phi and omega scans'
_diffrn_radiation_type MoK\a
_diffrn_radiation_wavelength 0.71073
_diffrn_reflns_av_R_equivalents 0.0737
_diffrn_reflns_av_unetI/netI 0.0595
_diffrn_reflns_Laue_measured_fraction_full 1.000
_diffrn_reflns_Laue_measured_fraction_max 1.000
_diffrn_reflns_limit_h_max 14
_diffrn_reflns_limit_h_min -13
_diffrn_reflns_limit_k_max 7
_diffrn_reflns_limit_k_min -15
_diffrn_reflns_limit_l_max 22
_diffrn_reflns_limit_l_min -21
_diffrn_reflns_number 8581
_diffrn_reflns_point_group_measured_fraction_full 1.000
_diffrn_reflns_point_group_measured_fraction_max 1.000
_diffrn_reflns_theta_full 25.242
_diffrn_reflns_theta_max 26.989
_diffrn_reflns_theta_min 2.088
_diffrn_source 'sealed tube'
_exptl_absorpt_coefficient_mu 12.827
_exptl_absorpt_correction_T_max 0.26
_exptl_absorpt_correction_T_min 0.18
_exptl_absorpt_correction_type multi-scan
_exptl_crystal_colour grey
_exptl_crystal_density_diffrn 4.327
_exptl_crystal_description block
_exptl_crystal_F_000 2780
_exptl_crystal_size_max 0.094
_exptl_crystal_size_mid 0.064
_exptl_crystal_size_min 0.038
_refine_diff_density_max 1.579
_refine_diff_density_min -1.244
_refine_diff_density_rms 0.268
_refine_ls_extinction_coef 0.00024(4)
_refine_ls_extinction_expression Fc^*^=kFc[1+0.001xFc^2^\l^3^/sin(2\q)]^-1/4^
_refine_ls_extinction_method 'SHELXL-2014/7 (Sheldrick 2014'
_refine_ls_goodness_of_fit_ref 1.022
_refine_ls_hydrogen_treatment undef
_refine_ls_matrix_type full
_refine_ls_number_parameters 74
_refine_ls_number_reflns 1462
_refine_ls_number_restraints 0
_refine_ls_restrained_S_all 1.022
_refine_ls_R_factor_all 0.0472
_refine_ls_R_factor_gt 0.0344
_refine_ls_shift/su_max 0.000
_refine_ls_shift/su_mean 0.000
_refine_ls_structure_factor_coef Fsqd
_refine_ls_weighting_details 'w=1/[\s^2^(Fo^2^)+(0.0133P)^2^+4.7031P] where P=(Fo^2^+2Fc^2^)/3'
_refine_ls_weighting_scheme calc
_refine_ls_wR_factor_gt 0.0678
_refine_ls_wR_factor_ref 0.0720
_reflns_Friedel_coverage 0.000
_reflns_number_gt 1191
_reflns_number_total 1462
_reflns_threshold_expression 'I > 2\s(I)'
_cod_data_source_file cm0c04940_si_001.cif
_cod_data_source_block shelx
_cod_original_cell_volume 2413.3(8)
_cod_database_code 4003912
_shelx_shelxl_version_number 2014/7
_shelx_space_group_comment
;
The symmetry employed for this shelxl refinement is uniquely defined
by the following loop, which should always be used as a source of
symmetry information in preference to the above space-group names.
They are only intended as comments.
;
_shelx_estimated_absorpt_t_min 0.379
_shelx_estimated_absorpt_t_max 0.641

loop_
_space_group_symop_operation_xyz
'x, y, z'
'-x, -y, z'
'-y+1/2, x+1/2, z+1/2'
'y+1/2, -x+1/2, z+1/2'
'-x+1/2, y+1/2, -z+1/2'
'x+1/2, -y+1/2, -z+1/2'
'y, x, -z'
'-y, -x, -z'
'-x, -y, -z'
'x, y, -z'
'y-1/2, -x-1/2, -z-1/2'
'-y-1/2, x-1/2, -z-1/2'
'x-1/2, -y-1/2, z-1/2'
'-x-1/2, y-1/2, z-1/2'
'-y, -x, z'
'y, x, z'

loop_
_atom_site_label
_atom_site_type_symbol
_atom_site_fract_x
_atom_site_fract_y
_atom_site_fract_z
_atom_site_U_iso_or_equiv
_atom_site_adp_type
_atom_site_occupancy
_atom_site_site_symmetry_order
_atom_site_calc_flag
_atom_site_refinement_flags_posn
_atom_site_refinement_flags_adp
_atom_site_refinement_flags_occupancy
_atom_site_disorder_assembly
_atom_site_disorder_group
Ca1 Ca 0.01208(13) 0.25026(13) 0.18815(8) 0.0154(3) Uani 1 1 d . . . . .
Ca2 Ca 0.01544(12) 0.33866(12) 0.39611(8) 0.0152(3) Uani 1 1 d . . . . .
Ca3 Ca 0.17500(18) 0.82500(18) 0.0000 0.0147(6) Uani 1 4 d S T P . .
Ca4 Ca 0.1646(9) 0.1646(9) 0.0000 0.029(3) Uani 0.343(5) 4 d S T P . .
Ca5 Ca 0.3087(4) 0.3087(4) 0.0000 0.018(2) Uani 0.475(11) 4 d S T P . .
Ca6 Ca 0.0000 0.0000 0.35325(19) 0.0211(7) Uani 1 4 d S T P . .
Zn1 Zn 0.1044(2) 0.1044(2) 0.0000 0.0179(8) Uani 0.657(5) 4 d S T P . .
Sb1 Sb 0.22323(4) 0.22323(4) 0.31895(4) 0.01441(19) Uani 1 2 d S T P . .
Sb2A Sb 0.3035(7) 0.3035(7) 0.1637(5) 0.0135(6) Uani 0.343(5) 2 d S T P . .
Sb2B Sb 0.3144(3) 0.3144(3) 0.1785(2) 0.0135(6) Uani 0.657(5) 2 d S T P . .
Sb3A Sb 0.0060(4) 0.3564(4) 0.0000 0.0120(4) Uani 0.343(5) 2 d S T P . .
Sb3B Sb 0.0387(2) 0.3277(2) 0.0000 0.0120(4) Uani 0.657(5) 2 d S T P . .
Sb4 Sb 0.37360(6) 0.62640(6) 0.0000 0.0217(3) Uani 1 4 d S T P . .
Sb5 Sb 0.0000 0.0000 0.12600(5) 0.0137(2) Uani 1 4 d S T P . .
Sb6 Sb 0.0000 0.5000 0.2500 0.0101(2) Uani 1 4 d S T P . .

loop_
_atom_site_aniso_label
_atom_site_aniso_U_11
_atom_site_aniso_U_22
_atom_site_aniso_U_33
_atom_site_aniso_U_23
_atom_site_aniso_U_13
_atom_site_aniso_U_12
Ca1 0.0190(8) 0.0136(8) 0.0137(7) -0.0005(6) -0.0012(6) -0.0010(6)
Ca2 0.0179(8) 0.0159(8) 0.0118(7) -0.0007(6) -0.0010(6) 0.0038(7)
Ca3 0.0133(10) 0.0133(10) 0.0175(14) 0.000 0.000 -0.0037(13)
Ca4 0.032(4) 0.032(4) 0.023(5) 0.000 0.000 0.019(6)
Ca5 0.022(3) 0.022(3) 0.008(3) 0.000 0.000 0.012(3)
Ca6 0.0175(11) 0.0175(11) 0.0285(17) 0.000 0.000 0.0031(14)
Zn1 0.0190(11) 0.0190(11) 0.0157(14) 0.000 0.000 0.0061(14)
Sb1 0.0133(3) 0.0133(3) 0.0166(3) -0.00100(19) -0.00100(19) 0.0029(3)
Sb2A 0.0161(8) 0.0161(8) 0.0083(15) 0.0018(7) 0.0018(7) 0.0031(8)
Sb2B 0.0161(8) 0.0161(8) 0.0083(15) 0.0018(7) 0.0018(7) 0.0031(8)
Sb3A 0.0130(11) 0.0134(10) 0.0095(3) 0.000 0.000 -0.0018(7)
Sb3B 0.0130(11) 0.0134(10) 0.0095(3) 0.000 0.000 -0.0018(7)
Sb4 0.0267(4) 0.0267(4) 0.0119(5) 0.000 0.000 0.0102(5)
Sb5 0.0137(3) 0.0137(3) 0.0136(5) 0.000 0.000 -0.0001(4)
Sb6 0.0105(3) 0.0105(3) 0.0092(4) 0.000 0.000 0.000

loop_
_atom_type_symbol
_atom_type_description
_atom_type_scat_dispersion_real
_atom_type_scat_dispersion_imag
_atom_type_scat_source
Ca Ca 0.2262 0.3064 'International Tables Vol C Tables 4.2.6.8 and 6.1.1.4'
Sb Sb -0.5866 1.5461 'International Tables Vol C Tables 4.2.6.8 and 6.1.1.4'
Zn Zn 0.2839 1.4301 'International Tables Vol C Tables 4.2.6.8 and 6.1.1.4'

loop_
_geom_angle_atom_site_label_1
_geom_angle_atom_site_label_2
_geom_angle_atom_site_label_3
_geom_angle
_geom_angle_site_symmetry_1
_geom_angle_site_symmetry_3
_geom_angle_publ_flag
Sb6 Ca1 Sb5 174.80(6) . . ?
Sb6 Ca1 Sb2B 87.15(7) . 11_566 ?
Sb5 Ca1 Sb2B 89.27(6) . 11_566 ?
Sb6 Ca1 Sb1 84.04(3) . . ?
Sb5 Ca1 Sb1 99.88(4) . . ?
Sb2B Ca1 Sb1 92.06(9) 11_566 . ?
Sb6 Ca1 Sb3B 94.31(5) . . ?
Sb5 Ca1 Sb3B 86.12(5) . . ?
Sb2B Ca1 Sb3B 141.28(10) 11_566 . ?
Sb1 Ca1 Sb3B 126.61(6) . . ?
Sb6 Ca1 Sb1 83.17(4) . 11_566 ?
Sb5 Ca1 Sb1 91.64(4) . 11_566 ?
Sb2B Ca1 Sb1 49.76(9) 11_566 11_566 ?
Sb1 Ca1 Sb1 140.15(4) . 11_566 ?
Sb3B Ca1 Sb1 91.92(6) . 11_566 ?
Sb6 Ca1 Sb3A 88.65(8) . . ?
Sb5 Ca1 Sb3A 91.20(8) . . ?
Sb2B Ca1 Sb3A 134.77(12) 11_566 . ?
Sb1 Ca1 Sb3A 132.18(8) . . ?
Sb3B Ca1 Sb3A 8.45(5) . . ?
Sb1 Ca1 Sb3A 85.02(8) 11_566 . ?
Sb6 Ca1 Sb2A 85.25(10) . . ?
Sb5 Ca1 Sb2A 99.86(10) . . ?
Sb2B Ca1 Sb2A 143.2(2) 11_566 . ?
Sb1 Ca1 Sb2A 51.31(13) . . ?
Sb3B Ca1 Sb2A 75.33(14) . . ?
Sb1 Ca1 Sb2A 162.07(13) 11_566 . ?
Sb3A Ca1 Sb2A 81.05(15) . . ?
Sb6 Ca1 Sb2A 83.94(11) . 11_566 ?
Sb5 Ca1 Sb2A 92.53(11) . 11_566 ?
Sb2B Ca1 Sb2A 3.31(11) 11_566 11_566 ?
Sb1 Ca1 Sb2A 90.92(17) . 11_566 ?
Sb3B Ca1 Sb2A 142.15(18) . 11_566 ?
Sb1 Ca1 Sb2A 50.27(18) 11_566 11_566 ?
Sb3A Ca1 Sb2A 135.2(2) . 11_566 ?
Sb2A Ca1 Sb2A 141.61(9) . 11_566 ?
Sb6 Ca1 Sb2B 82.24(5) . . ?
Sb5 Ca1 Sb2B 102.92(6) . . ?
Sb2B Ca1 Sb2B 139.17(5) 11_566 . ?
Sb1 Ca1 Sb2B 47.77(7) . . ?
Sb3B Ca1 Sb2B 79.03(7) . . ?
Sb1 Ca1 Sb2B 162.17(7) 11_566 . ?
Sb3A Ca1 Sb2B 84.44(9) . . ?
Sb2A Ca1 Sb2B 4.55(15) . . ?
Sb2A Ca1 Sb2B 137.47(19) 11_566 . ?
Sb6 Ca1 Ca2 53.97(3) . . ?
Sb5 Ca1 Ca2 126.15(5) . . ?
Sb2B Ca1 Ca2 54.23(5) 11_566 . ?
Sb1 Ca1 Ca2 51.54(3) . . ?
Sb3B Ca1 Ca2 147.48(6) . . ?
Sb1 Ca1 Ca2 91.10(4) 11_566 . ?
Sb3A Ca1 Ca2 142.59(8) . . ?
Sb2A Ca1 Ca2 93.11(12) . . ?
Sb2A Ca1 Ca2 51.46(9) 11_566 . ?
Sb2B Ca1 Ca2 88.57(6) . . ?
Sb6 Ca1 Ca2 53.90(3) . 11_566 ?
Sb5 Ca1 Ca2 122.60(5) . 11_566 ?
Sb2B Ca1 Ca2 93.02(11) 11_566 11_566 ?
Sb1 Ca1 Ca2 137.24(5) . 11_566 ?
Sb3B Ca1 Ca2 58.57(6) . 11_566 ?
Sb1 Ca1 Ca2 51.16(3) 11_566 11_566 ?
Sb3A Ca1 Ca2 50.16(7) . 11_566 ?
Sb2A Ca1 Ca2 110.91(13) . 11_566 ?
Sb2A Ca1 Ca2 91.8(2) 11_566 11_566 ?
Sb2B Ca1 Ca2 111.38(7) . 11_566 ?
Ca2 Ca1 Ca2 99.86(5) . 11_566 ?
Sb3A Ca2 Sb1 98.19(9) 3 . ?
Sb3A Ca2 Sb6 95.98(7) 3 . ?
Sb1 Ca2 Sb6 88.27(4) . . ?
Sb3A Ca2 Sb3A 65.86(14) 3 11_566 ?
Sb1 Ca2 Sb3A 164.04(9) . 11_566 ?
Sb6 Ca2 Sb3A 93.78(6) . 11_566 ?
Sb3A Ca2 Sb2A 156.43(16) 3 11_566 ?
Sb1 Ca2 Sb2A 104.55(16) . 11_566 ?
Sb6 Ca2 Sb2A 90.86(18) . 11_566 ?
Sb3A Ca2 Sb2A 91.25(17) 11_566 11_566 ?
Sb3A Ca2 Sb3B 73.96(10) 3 11_566 ?
Sb1 Ca2 Sb3B 170.59(6) . 11_566 ?
Sb6 Ca2 Sb3B 97.59(5) . 11_566 ?
Sb3A Ca2 Sb3B 9.24(5) 11_566 11_566 ?
Sb2A Ca2 Sb3B 82.81(15) 11_566 11_566 ?
Sb3A Ca2 Sb2B 161.87(12) 3 11_566 ?
Sb1 Ca2 Sb2B 99.44(8) . 11_566 ?
Sb6 Ca2 Sb2B 88.77(9) . 11_566 ?
Sb3A Ca2 Sb2B 96.43(9) 11_566 11_566 ?
Sb2A Ca2 Sb2B 5.46(17) 11_566 11_566 ?
Sb3B Ca2 Sb2B 88.09(8) 11_566 11_566 ?
Sb3A Ca2 Sb4 88.72(8) 3 11_566 ?
Sb1 Ca2 Sb4 65.82(3) . 11_566 ?
Sb6 Ca2 Sb4 154.08(5) . 11_566 ?
Sb3A Ca2 Sb4 111.29(6) 11_566 11_566 ?
Sb2A Ca2 Sb4 94.9(2) 11_566 11_566 ?
Sb3B Ca2 Sb4 108.18(5) 11_566 11_566 ?
Sb2B Ca2 Sb4 94.63(10) 11_566 11_566 ?
Sb3A Ca2 Ca5 111.57(7) 3 11_566 ?
Sb1 Ca2 Ca5 123.57(12) . 11_566 ?
Sb6 Ca2 Ca5 131.90(10) . 11_566 ?
Sb3A Ca2 Ca5 65.54(12) 11_566 11_566 ?
Sb2A Ca2 Ca5 49.71(14) 11_566 11_566 ?
Sb3B Ca2 Ca5 56.91(11) 11_566 11_566 ?
Sb2B Ca2 Ca5 54.14(6) 11_566 11_566 ?
Sb4 Ca2 Ca5 68.08(11) 11_566 11_566 ?
Sb3A Ca2 Sb3B 4.94(4) 3 3 ?
Sb1 Ca2 Sb3B 95.55(5) . 3 ?
Sb6 Ca2 Sb3B 91.75(4) . 3 ?
Sb3A Ca2 Sb3B 68.59(9) 11_566 3 ?
Sb2A Ca2 Sb3B 159.80(16) 11_566 3 ?
Sb3B Ca2 Sb3B 76.99(8) 11_566 3 ?
Sb2B Ca2 Sb3B 165.01(10) 11_566 3 ?
Sb4 Ca2 Sb3B 91.44(5) 11_566 3 ?
Ca5 Ca2 Sb3B 116.45(5) 11_566 3 ?
Sb3A Ca2 Ca2 54.30(5) 3 10_556 ?
Sb1 Ca2 Ca2 115.32(3) . 10_556 ?
Sb6 Ca2 Ca2 142.73(3) . 10_556 ?
Sb3A Ca2 Ca2 55.73(5) 11_566 10_556 ?
Sb2A Ca2 Ca2 108.87(13) 11_566 10_556 ?
Sb3B Ca2 Ca2 55.97(3) 11_566 10_556 ?
Sb2B Ca2 Ca2 113.30(6) 11_566 10_556 ?
Sb4 Ca2 Ca2 57.69(3) 11_566 10_556 ?
Ca5 Ca2 Ca2 59.18(3) 11_566 10_556 ?
Sb3B Ca2 Ca2 59.21(3) 3 10_556 ?
Sb3A Ca2 Ca1 138.24(7) 3 . ?
Sb1 Ca2 Ca1 58.33(4) . . ?
Sb6 Ca2 Ca1 53.43(3) . . ?
Sb3A Ca2 Ca1 134.09(7) 11_566 . ?
Sb2A Ca2 Ca1 62.20(12) 11_566 . ?
Sb3B Ca2 Ca1 131.05(6) 11_566 . ?
Sb2B Ca2 Ca1 57.10(6) 11_566 . ?
Sb4 Ca2 Ca1 107.92(5) 11_566 . ?
Ca5 Ca2 Ca1 110.17(5) 11_566 . ?
Sb3B Ca2 Ca1 133.33(5) 3 . ?
Ca2 Ca2 Ca1 163.73(3) 10_556 . ?
Sb3A Ca3 Sb3A 179.9(2) 9_565 7_565 ?
Sb3A Ca3 Sb3B 170.61(16) 9_565 7_565 ?
Sb3A Ca3 Sb3B 9.51(6) 7_565 7_565 ?
Sb3A Ca3 Sb3B 9.51(6) 9_565 9_565 ?
Sb3A Ca3 Sb3B 170.61(16) 7_565 9_565 ?
Sb3B Ca3 Sb3B 161.10(15) 7_565 9_565 ?
Sb3A Ca3 Sb4 89.94(10) 9_565 . ?
Sb3A Ca3 Sb4 89.94(10) 7_565 . ?
Sb3B Ca3 Sb4 99.45(8) 7_565 . ?
Sb3B Ca3 Sb4 99.45(8) 9_565 . ?
Sb3A Ca3 Zn1 59.23(9) 9_565 9_565 ?
Sb3A Ca3 Zn1 120.89(14) 7_565 9_565 ?
Sb3B Ca3 Zn1 111.38(12) 7_565 9_565 ?
Sb3B Ca3 Zn1 49.72(6) 9_565 9_565 ?
Sb4 Ca3 Zn1 149.17(6) . 9_565 ?
Sb3A Ca3 Zn1 120.89(14) 9_565 1_565 ?
Sb3A Ca3 Zn1 59.23(9) 7_565 1_565 ?
Sb3B Ca3 Zn1 49.72(6) 7_565 1_565 ?
Sb3B Ca3 Zn1 111.38(12) 9_565 1_565 ?
Sb4 Ca3 Zn1 149.17(6) . 1_565 ?
Zn1 Ca3 Zn1 61.65(12) 9_565 1_565 ?
Sb3A Ca3 Sb1 89.97(5) 9_565 12_666 ?
Sb3A Ca3 Sb1 89.97(5) 7_565 12_666 ?
Sb3B Ca3 Sb1 94.51(3) 7_565 12_666 ?
Sb3B Ca3 Sb1 94.51(3) 9_565 12_666 ?
Sb4 Ca3 Sb1 61.40(4) . 12_666 ?
Zn1 Ca3 Sb1 114.27(3) 9_565 12_666 ?
Zn1 Ca3 Sb1 114.27(3) 1_565 12_666 ?
Sb3A Ca3 Sb1 89.97(5) 9_565 3_554 ?
Sb3A Ca3 Sb1 89.97(5) 7_565 3_554 ?
Sb3B Ca3 Sb1 94.51(3) 7_565 3_554 ?
Sb3B Ca3 Sb1 94.51(3) 9_565 3_554 ?
Sb4 Ca3 Sb1 61.40(4) . 3_554 ?
Zn1 Ca3 Sb1 114.27(3) 9_565 3_554 ?
Zn1 Ca3 Sb1 114.27(3) 1_565 3_554 ?
Sb1 Ca3 Sb1 122.79(9) 12_666 3_554 ?
Sb3A Ca3 Sb5 90.05(8) 9_565 9_565 ?
Sb3A Ca3 Sb5 90.05(8) 7_565 9_565 ?
Sb3B Ca3 Sb5 82.42(6) 7_565 9_565 ?
Sb3B Ca3 Sb5 82.42(6) 9_565 9_565 ?
Sb4 Ca3 Sb5 143.42(3) . 9_565 ?
Zn1 Ca3 Sb5 46.41(5) 9_565 9_565 ?
Zn1 Ca3 Sb5 46.41(5) 1_565 9_565 ?
Sb1 Ca3 Sb5 155.19(7) 12_666 9_565 ?
Sb1 Ca3 Sb5 82.02(2) 3_554 9_565 ?
Sb3A Ca3 Sb5 90.05(8) 9_565 1_565 ?
Sb3A Ca3 Sb5 90.05(8) 7_565 1_565 ?
Sb3B Ca3 Sb5 82.42(6) 7_565 1_565 ?
Sb3B Ca3 Sb5 82.42(6) 9_565 1_565 ?
Sb4 Ca3 Sb5 143.42(3) . 1_565 ?
Zn1 Ca3 Sb5 46.41(5) 9_565 1_565 ?
Zn1 Ca3 Sb5 46.41(5) 1_565 1_565 ?
Sb1 Ca3 Sb5 82.02(2) 12_666 1_565 ?
Sb1 Ca3 Sb5 155.19(7) 3_554 1_565 ?
Sb5 Ca3 Sb5 73.17(6) 9_565 1_565 ?
Sb3A Ca3 Ca4 46.82(15) 9_565 9_565 ?
Sb3A Ca3 Ca4 133.3(2) 7_565 9_565 ?
Sb3B Ca3 Ca4 123.8(2) 7_565 9_565 ?
Sb3B Ca3 Ca4 37.31(14) 9_565 9_565 ?
Sb4 Ca3 Ca4 136.75(16) . 9_565 ?
Zn1 Ca3 Ca4 12.42(13) 9_565 9_565 ?
Zn1 Ca3 Ca4 74.07(19) 1_565 9_565 ?
Sb1 Ca3 Ca4 110.41(6) 12_666 9_565 ?
Sb1 Ca3 Ca4 110.41(6) 3_554 9_565 ?
Sb5 Ca3 Ca4 54.20(11) 9_565 9_565 ?
Sb5 Ca3 Ca4 54.20(11) 1_565 9_565 ?
Zn1 Ca4 Ca5 180.0(11) . . ?
Zn1 Ca4 Sb3B 97.3(4) . 7 ?
Ca5 Ca4 Sb3B 82.7(4) . 7 ?
Zn1 Ca4 Sb3B 97.3(4) . . ?
Ca5 Ca4 Sb3B 82.7(4) . . ?
Sb3B Ca4 Sb3B 165.3(7) 7 . ?
Zn1 Ca4 Sb3A 95.4(3) . 7 ?
Ca5 Ca4 Sb3A 84.6(3) . 7 ?
Sb3B Ca4 Sb3A 1.91(14) 7 7 ?
Sb3B Ca4 Sb3A 167.3(6) . 7 ?
Zn1 Ca4 Sb3A 95.4(3) . . ?
Ca5 Ca4 Sb3A 84.6(3) . . ?
Sb3B Ca4 Sb3A 167.3(6) 7 . ?
Sb3B Ca4 Sb3A 1.91(14) . . ?
Sb3A Ca4 Sb3A 169.2(6) 7 . ?
Zn1 Ca4 Sb5 38.28(15) . . ?
Ca5 Ca4 Sb5 141.72(15) . . ?
Sb3B Ca4 Sb5 95.7(3) 7 . ?
Sb3B Ca4 Sb5 95.7(3) . . ?
Sb3A Ca4 Sb5 94.2(2) 7 . ?
Sb3A Ca4 Sb5 94.2(2) . . ?
Zn1 Ca4 Sb5 38.28(15) . 9 ?
Ca5 Ca4 Sb5 141.72(15) . 9 ?
Sb3B Ca4 Sb5 95.7(3) 7 9 ?
Sb3B Ca4 Sb5 95.7(3) . 9 ?
Sb3A Ca4 Sb5 94.2(2) 7 9 ?
Sb3A Ca4 Sb5 94.2(2) . 9 ?
Sb5 Ca4 Sb5 76.6(3) . 9 ?
Zn1 Ca4 Sb2A 129.5(3) . 10 ?
Ca5 Ca4 Sb2A 50.5(3) . 10 ?
Sb3B Ca4 Sb2A 85.4(2) 7 10 ?
Sb3B Ca4 Sb2A 85.4(2) . 10 ?
Sb3A Ca4 Sb2A 86.6(2) 7 10 ?
Sb3A Ca4 Sb2A 86.6(2) . 10 ?
Sb5 Ca4 Sb2A 167.7(4) . 10 ?
Sb5 Ca4 Sb2A 91.18(19) 9 10 ?
Zn1 Ca4 Sb2A 129.5(3) . . ?
Ca5 Ca4 Sb2A 50.5(3) . . ?
Sb3B Ca4 Sb2A 85.4(2) 7 . ?
Sb3B Ca4 Sb2A 85.4(2) . . ?
Sb3A Ca4 Sb2A 86.6(2) 7 . ?
Sb3A Ca4 Sb2A 86.6(2) . . ?
Sb5 Ca4 Sb2A 91.18(19) . . ?
Sb5 Ca4 Sb2A 167.7(4) 9 . ?
Sb2A Ca4 Sb2A 101.1(5) 10 . ?
Zn1 Ca4 Ca1 81.6(2) . 10 ?
Ca5 Ca4 Ca1 98.4(2) . 10 ?
Sb3B Ca4 Ca1 122.14(3) 7 10 ?
Sb3B Ca4 Ca1 60.33(4) . 10 ?
Sb3A Ca4 Ca1 121.94(4) 7 10 ?
Sb3A Ca4 Ca1 59.89(4) . 10 ?
Sb5 Ca4 Ca1 114.1(3) . 10 ?
Sb5 Ca4 Ca1 50.48(9) 9 10 ?
Sb2A Ca4 Ca1 56.04(16) 10 10 ?
Sb2A Ca4 Ca1 138.0(3) . 10 ?
Zn1 Ca4 Ca1 81.6(2) . 7 ?
Ca5 Ca4 Ca1 98.4(2) . 7 ?
Sb3B Ca4 Ca1 60.33(4) 7 7 ?
Sb3B Ca4 Ca1 122.14(3) . 7 ?
Sb3A Ca4 Ca1 59.89(4) 7 7 ?
Sb3A Ca4 Ca1 121.94(4) . 7 ?
Sb5 Ca4 Ca1 114.1(3) . 7 ?
Sb5 Ca4 Ca1 50.48(9) 9 7 ?
Sb2A Ca4 Ca1 56.04(16) 10 7 ?
Sb2A Ca4 Ca1 138.0(3) . 7 ?
Ca1 Ca4 Ca1 62.36(6) 10 7 ?
Ca4 Ca5 Sb2A 88.2(3) . 10 ?
Ca4 Ca5 Sb2A 88.2(3) . . ?
Sb2A Ca5 Sb2A 176.5(5) 10 . ?
Ca4 Ca5 Sb2B 91.78(16) . 10 ?
Sb2A Ca5 Sb2B 3.5(3) 10 10 ?
Sb2A Ca5 Sb2B 180.0(4) . 10 ?
Ca4 Ca5 Sb2B 91.78(16) . . ?
Sb2A Ca5 Sb2B 180.0(4) 10 . ?
Sb2A Ca5 Sb2B 3.5(3) . . ?
Sb2B Ca5 Sb2B 176.4(3) 10 . ?
Ca4 Ca5 Sb3B 49.02(10) . 7 ?
Sb2A Ca5 Sb3B 88.85(18) 10 7 ?
Sb2A Ca5 Sb3B 88.85(18) . 7 ?
Sb2B Ca5 Sb3B 91.17(10) 10 7 ?
Sb2B Ca5 Sb3B 91.17(10) . 7 ?
Ca4 Ca5 Sb3B 49.02(10) . . ?
Sb2A Ca5 Sb3B 88.85(18) 10 . ?
Sb2A Ca5 Sb3B 88.85(18) . . ?
Sb2B Ca5 Sb3B 91.17(10) 10 . ?
Sb2B Ca5 Sb3B 91.17(10) . . ?
Sb3B Ca5 Sb3B 98.0(2) 7 . ?
Ca4 Ca5 Zn1 0.0(4) . . ?
Sb2A Ca5 Zn1 88.2(3) 10 . ?
Sb2A Ca5 Zn1 88.2(3) . . ?
Sb2B Ca5 Zn1 91.78(16) 10 . ?
Sb2B Ca5 Zn1 91.78(16) . . ?
Sb3B Ca5 Zn1 49.02(10) 7 . ?
Sb3B Ca5 Zn1 49.02(10) . . ?
Ca4 Ca5 Ca2 98.17(11) . 6 ?
Sb2A Ca5 Ca2 121.10(5) 10 6 ?
Sb2A Ca5 Ca2 59.49(5) . 6 ?
Sb2B Ca5 Ca2 120.51(5) 10 6 ?
Sb2B Ca5 Ca2 58.90(3) . 6 ?
Sb3B Ca5 Ca2 56.89(5) 7 6 ?
Sb3B Ca5 Ca2 137.11(16) . 6 ?
Zn1 Ca5 Ca2 98.17(11) . 6 ?
Ca4 Ca5 Ca2 98.17(11) . 12_666 ?
Sb2A Ca5 Ca2 121.10(5) 10 12_666 ?
Sb2A Ca5 Ca2 59.49(5) . 12_666 ?
Sb2B Ca5 Ca2 120.51(5) 10 12_666 ?
Sb2B Ca5 Ca2 58.90(3) . 12_666 ?
Sb3B Ca5 Ca2 137.11(15) 7 12_666 ?
Sb3B Ca5 Ca2 56.89(5) . 12_666 ?
Zn1 Ca5 Ca2 98.17(11) . 12_666 ?
Ca2 Ca5 Ca2 115.76(7) 6 12_666 ?
Ca4 Ca5 Ca2 98.17(11) . 3_554 ?
Sb2A Ca5 Ca2 59.49(5) 10 3_554 ?
Sb2A Ca5 Ca2 121.10(5) . 3_554 ?
Sb2B Ca5 Ca2 58.90(3) 10 3_554 ?
Sb2B Ca5 Ca2 120.51(5) . 3_554 ?
Sb3B Ca5 Ca2 137.11(15) 7 3_554 ?
Sb3B Ca5 Ca2 56.89(5) . 3_554 ?
Zn1 Ca5 Ca2 98.17(11) . 3_554 ?
Ca2 Ca5 Ca2 163.7(2) 6 3_554 ?
Ca2 Ca5 Ca2 61.64(5) 12_666 3_554 ?
Ca4 Ca5 Ca2 98.17(11) . 13_665 ?
Sb2A Ca5 Ca2 59.49(5) 10 13_665 ?
Sb2A Ca5 Ca2 121.10(5) . 13_665 ?
Sb2B Ca5 Ca2 58.90(3) 10 13_665 ?
Sb2B Ca5 Ca2 120.51(5) . 13_665 ?
Sb3B Ca5 Ca2 56.89(5) 7 13_665 ?
Sb3B Ca5 Ca2 137.11(15) . 13_665 ?
Zn1 Ca5 Ca2 98.17(11) . 13_665 ?
Ca2 Ca5 Ca2 61.64(5) 6 13_665 ?
Ca2 Ca5 Ca2 163.7(2) 12_666 13_665 ?
Ca2 Ca5 Ca2 115.76(7) 3_554 13_665 ?
Sb2B Ca6 Sb2B 159.98(17) 12_656 11_566 ?
Sb2B Ca6 Sb4 97.66(6) 12_656 11_566 ?
Sb2B Ca6 Sb4 97.66(6) 11_566 11_566 ?
Sb2B Ca6 Sb4 97.66(6) 12_656 3_545 ?
Sb2B Ca6 Sb4 97.66(6) 11_566 3_545 ?
Sb4 Ca6 Sb4 79.76(8) 11_566 3_545 ?
Sb2B Ca6 Sb2A 4.92(18) 12_656 12_656 ?
Sb2B Ca6 Sb2A 164.90(15) 11_566 12_656 ?
Sb4 Ca6 Sb2A 93.90(11) 11_566 12_656 ?
Sb4 Ca6 Sb2A 93.90(11) 3_545 12_656 ?
Sb2B Ca6 Sb2A 164.90(15) 12_656 11_566 ?
Sb2B Ca6 Sb2A 4.92(18) 11_566 11_566 ?
Sb4 Ca6 Sb2A 93.90(11) 11_566 11_566 ?
Sb4 Ca6 Sb2A 93.90(11) 3_545 11_566 ?
Sb2A Ca6 Sb2A 169.8(3) 12_656 11_566 ?
Sb2B Ca6 Sb1 88.44(2) 12_656 2 ?
Sb2B Ca6 Sb1 88.44(2) 11_566 2 ?
Sb4 Ca6 Sb1 138.88(9) 11_566 2 ?
Sb4 Ca6 Sb1 59.12(2) 3_545 2 ?
Sb2A Ca6 Sb1 89.21(3) 12_656 2 ?
Sb2A Ca6 Sb1 89.21(3) 11_566 2 ?
Sb2B Ca6 Sb1 88.44(2) 12_656 . ?
Sb2B Ca6 Sb1 88.44(2) 11_566 . ?
Sb4 Ca6 Sb1 59.12(2) 11_566 . ?
Sb4 Ca6 Sb1 138.88(9) 3_545 . ?
Sb2A Ca6 Sb1 89.21(3) 12_656 . ?
Sb2A Ca6 Sb1 89.21(3) 11_566 . ?
Sb1 Ca6 Sb1 162.00(10) 2 . ?
Sb2B Ca6 Ca2 51.58(3) 12_656 16 ?
Sb2B Ca6 Ca2 133.19(2) 11_566 16 ?
Sb4 Ca6 Ca2 52.79(3) 11_566 16 ?
Sb4 Ca6 Ca2 109.06(7) 3_545 16 ?
Sb2A Ca6 Ca2 49.89(5) 12_656 16 ?
Sb2A Ca6 Ca2 132.57(3) 11_566 16 ?
Sb1 Ca6 Ca2 138.22(2) 2 16 ?
Sb1 Ca6 Ca2 46.44(2) . 16 ?
Sb2B Ca6 Ca2 133.19(2) 12_656 15 ?
Sb2B Ca6 Ca2 51.58(3) 11_566 15 ?
Sb4 Ca6 Ca2 109.06(7) 11_566 15 ?
Sb4 Ca6 Ca2 52.79(3) 3_545 15 ?
Sb2A Ca6 Ca2 132.57(3) 12_656 15 ?
Sb2A Ca6 Ca2 49.89(5) 11_566 15 ?
Sb1 Ca6 Ca2 46.44(2) 2 15 ?
Sb1 Ca6 Ca2 138.22(2) . 15 ?
Ca2 Ca6 Ca2 159.12(10) 16 15 ?
Sb2B Ca6 Ca2 51.58(3) 12_656 2 ?
Sb2B Ca6 Ca2 133.19(2) 11_566 2 ?
Sb4 Ca6 Ca2 109.06(7) 11_566 2 ?
Sb4 Ca6 Ca2 52.79(3) 3_545 2 ?
Sb2A Ca6 Ca2 49.89(5) 12_656 2 ?
Sb2A Ca6 Ca2 132.57(3) 11_566 2 ?
Sb1 Ca6 Ca2 46.44(2) 2 2 ?
Sb1 Ca6 Ca2 138.22(2) . 2 ?
Ca2 Ca6 Ca2 93.16(4) 16 2 ?
Ca2 Ca6 Ca2 83.06(4) 15 2 ?
Sb2B Ca6 Ca2 133.19(2) 12_656 . ?
Sb2B Ca6 Ca2 51.58(3) 11_566 . ?
Sb4 Ca6 Ca2 52.79(3) 11_566 . ?
Sb4 Ca6 Ca2 109.06(7) 3_545 . ?
Sb2A Ca6 Ca2 132.57(3) 12_656 . ?
Sb2A Ca6 Ca2 49.89(5) 11_566 . ?
Sb1 Ca6 Ca2 138.22(2) 2 . ?
Sb1 Ca6 Ca2 46.44(2) . . ?
Ca2 Ca6 Ca2 83.06(4) 16 . ?
Ca2 Ca6 Ca2 93.16(4) 15 . ?
Ca2 Ca6 Ca2 159.11(10) 2 . ?
Ca4 Zn1 Sb3B 61.42(9) . 7 ?
Ca4 Zn1 Sb3B 61.42(9) . . ?
Sb3B Zn1 Sb3B 122.83(18) 7 . ?
Ca4 Zn1 Sb5 128.80(6) . . ?
Sb3B Zn1 Sb5 107.45(4) 7 . ?
Sb3B Zn1 Sb5 107.45(4) . . ?
Ca4 Zn1 Sb5 128.80(6) . 9 ?
Sb3B Zn1 Sb5 107.45(4) 7 9 ?
Sb3B Zn1 Sb5 107.45(3) . 9 ?
Sb5 Zn1 Sb5 102.40(12) . 9 ?
Ca4 Zn1 Sb3A 66.34(10) . 7 ?
Sb3B Zn1 Sb3A 4.92(10) 7 7 ?
Sb3B Zn1 Sb3A 127.75(16) . 7 ?
Sb5 Zn1 Sb3A 104.57(5) . 7 ?
Sb5 Zn1 Sb3A 104.57(5) 9 7 ?
Ca4 Zn1 Sb3A 66.34(10) . . ?
Sb3B Zn1 Sb3A 127.75(16) 7 . ?
Sb3B Zn1 Sb3A 4.92(10) . . ?
Sb5 Zn1 Sb3A 104.57(5) . . ?
Sb5 Zn1 Sb3A 104.57(5) 9 . ?
Sb3A Zn1 Sb3A 132.7(2) 7 . ?
Ca4 Zn1 Ca3 120.83(6) . 9_565 ?
Sb3B Zn1 Ca3 177.76(14) 7 9_565 ?
Sb3B Zn1 Ca3 59.41(6) . 9_565 ?
Sb5 Zn1 Ca3 71.27(6) . 9_565 ?
Sb5 Zn1 Ca3 71.27(6) 9 9_565 ?
Sb3A Zn1 Ca3 172.84(14) 7 9_565 ?
Sb3A Zn1 Ca3 54.49(8) . 9_565 ?
Ca4 Zn1 Ca3 120.83(6) . 1_545 ?
Sb3B Zn1 Ca3 59.41(6) 7 1_545 ?
Sb3B Zn1 Ca3 177.76(14) . 1_545 ?
Sb5 Zn1 Ca3 71.27(6) . 1_545 ?
Sb5 Zn1 Ca3 71.27(6) 9 1_545 ?
Sb3A Zn1 Ca3 54.49(8) 7 1_545 ?
Sb3A Zn1 Ca3 172.84(14) . 1_545 ?
Ca3 Zn1 Ca3 118.35(12) 9_565 1_545 ?
Ca4 Zn1 Ca5 0.0(8) . . ?
Sb3B Zn1 Ca5 61.42(9) 7 . ?
Sb3B Zn1 Ca5 61.42(9) . . ?
Sb5 Zn1 Ca5 128.80(6) . . ?
Sb5 Zn1 Ca5 128.80(6) 9 . ?
Sb3A Zn1 Ca5 66.34(10) 7 . ?
Sb3A Zn1 Ca5 66.34(10) . . ?
Ca3 Zn1 Ca5 120.83(6) 9_565 . ?
Ca3 Zn1 Ca5 120.83(6) 1_545 . ?
Sb2B Sb1 Sb2A 5.6(2) . . ?
Sb2B Sb1 Ca2 119.62(3) . 16 ?
Sb2A Sb1 Ca2 119.58(3) . 16 ?
Sb2B Sb1 Ca2 119.62(3) . . ?
Sb2A Sb1 Ca2 119.58(3) . . ?
Ca2 Sb1 Ca2 120.71(6) 16 . ?
Sb2B Sb1 Ca1 71.23(7) . 16 ?
Sb2A Sb1 Ca1 66.91(14) . 16 ?
Ca2 Sb1 Ca1 70.13(4) 16 16 ?
Ca2 Sb1 Ca1 133.19(4) . 16 ?
Sb2B Sb1 Ca1 71.23(7) . . ?
Sb2A Sb1 Ca1 66.91(14) . . ?
Ca2 Sb1 Ca1 133.19(4) 16 . ?
Ca2 Sb1 Ca1 70.13(4) . . ?
Ca1 Sb1 Ca1 72.22(5) 16 . ?
Sb2B Sb1 Ca1 63.92(6) . 12_666 ?
Sb2A Sb1 Ca1 67.89(13) . 12_666 ?
Ca2 Sb1 Ca1 139.60(4) 16 12_666 ?
Ca2 Sb1 Ca1 69.55(4) . 12_666 ?
Ca1 Sb1 Ca1 134.65(3) 16 12_666 ?
Ca1 Sb1 Ca1 87.11(5) . 12_666 ?
Sb2B Sb1 Ca1 63.92(6) . 6 ?
Sb2A Sb1 Ca1 67.89(13) . 6 ?
Ca2 Sb1 Ca1 69.55(4) 16 6 ?
Ca2 Sb1 Ca1 139.60(4) . 6 ?
Ca1 Sb1 Ca1 87.11(5) 16 6 ?
Ca1 Sb1 Ca1 134.65(3) . 6 ?
Ca1 Sb1 Ca1 79.45(5) 12_666 6 ?
Sb2B Sb1 Ca3 119.19(9) . 11_566 ?
Sb2A Sb1 Ca3 124.75(18) . 11_566 ?
Ca2 Sb1 Ca3 75.13(3) 16 11_566 ?
Ca2 Sb1 Ca3 75.13(4) . 11_566 ?
Ca1 Sb1 Ca3 143.50(3) 16 11_566 ?
Ca1 Sb1 Ca3 143.50(3) . 11_566 ?
Ca1 Sb1 Ca3 70.34(4) 12_666 11_566 ?
Ca1 Sb1 Ca3 70.34(4) 6 11_566 ?
Sb2B Sb1 Ca6 131.20(10) . . ?
Sb2A Sb1 Ca6 125.64(18) . . ?
Ca2 Sb1 Ca6 71.81(4) 16 . ?
Ca2 Sb1 Ca6 71.81(4) . . ?
Ca1 Sb1 Ca6 69.78(5) 16 . ?
Ca1 Sb1 Ca6 69.78(5) . . ?
Ca1 Sb1 Ca6 139.85(3) 12_666 . ?
Ca1 Sb1 Ca6 139.85(3) 6 . ?
Ca3 Sb1 Ca6 109.60(7) 11_566 . ?
Ca5 Sb2A Sb1 155.1(4) . . ?
Ca5 Sb2A Ca2 70.80(16) . 6 ?
Sb1 Sb2A Ca2 111.78(17) . 6 ?
Ca5 Sb2A Ca2 70.80(16) . 12_666 ?
Sb1 Sb2A Ca2 111.78(17) . 12_666 ?
Ca2 Sb2A Ca2 136.4(4) 6 12_666 ?
Ca5 Sb2A Ca6 83.2(3) . 11_666 ?
Sb1 Sb2A Ca6 121.7(2) . 11_666 ?
Ca2 Sb2A Ca6 77.8(2) 6 11_666 ?
Ca2 Sb2A Ca6 77.8(2) 12_666 11_666 ?
Ca5 Sb2A Ca1 98.3(2) . . ?
Sb1 Sb2A Ca1 61.8(2) . . ?
Ca2 Sb2A Ca1 135.4(3) 6 . ?
Ca2 Sb2A Ca1 70.36(10) 12_666 . ?
Ca6 Sb2A Ca1 145.50(10) 11_666 . ?
Ca5 Sb2A Ca1 98.3(2) . 16 ?
Sb1 Sb2A Ca1 61.8(2) . 16 ?
Ca2 Sb2A Ca1 70.37(10) 6 16 ?
Ca2 Sb2A Ca1 135.4(3) 12_666 16 ?
Ca6 Sb2A Ca1 145.51(10) 11_666 16 ?
Ca1 Sb2A Ca1 68.7(2) . 16 ?
Ca5 Sb2A Ca1 134.2(3) . 12_666 ?
Sb1 Sb2A Ca1 61.84(13) . 12_666 ?
Ca2 Sb2A Ca1 136.7(2) 6 12_666 ?
Ca2 Sb2A Ca1 66.34(7) 12_666 12_666 ?
Ca6 Sb2A Ca1 72.86(17) 11_666 12_666 ?
Ca1 Sb2A Ca1 82.26(15) . 12_666 ?
Ca1 Sb2A Ca1 123.5(3) 16 12_666 ?
Ca5 Sb2A Ca1 134.2(3) . 6 ?
Sb1 Sb2A Ca1 61.84(13) . 6 ?
Ca2 Sb2A Ca1 66.34(7) 6 6 ?
Ca2 Sb2A Ca1 136.7(2) 12_666 6 ?
Ca6 Sb2A Ca1 72.86(17) 11_666 6 ?
Ca1 Sb2A Ca1 123.5(3) . 6 ?
Ca1 Sb2A Ca1 82.26(15) 16 6 ?
Ca1 Sb2A Ca1 74.92(14) 12_666 6 ?
Ca5 Sb2A Ca4 41.2(2) . . ?
Sb1 Sb2A Ca4 113.9(4) . . ?
Ca2 Sb2A Ca4 82.33(14) 6 . ?
Ca2 Sb2A Ca4 82.33(14) 12_666 . ?
Ca6 Sb2A Ca4 124.4(3) 11_666 . ?
Ca1 Sb2A Ca4 64.7(2) . . ?
Ca1 Sb2A Ca4 64.7(2) 16 . ?
Ca1 Sb2A Ca4 140.78(14) 12_666 . ?
Ca1 Sb2A Ca4 140.78(14) 6 . ?
Sb1 Sb2B Ca5 146.0(2) . . ?
Sb1 Sb2B Ca6 132.22(13) . 11_666 ?
Ca5 Sb2B Ca6 81.77(19) . 11_666 ?
Sb1 Sb2B Ca2 113.60(9) . 6 ?
Ca5 Sb2B Ca2 66.95(7) . 6 ?
Ca6 Sb2B Ca2 79.04(11) 11_666 6 ?
Sb1 Sb2B Ca2 113.60(9) . 12_666 ?
Ca5 Sb2B Ca2 66.95(7) . 12_666 ?
Ca6 Sb2B Ca2 79.04(11) 11_666 12_666 ?
Ca2 Sb2B Ca2 131.05(16) 6 12_666 ?
Sb1 Sb2B Ca1 66.32(7) . 12_666 ?
Ca5 Sb2B Ca1 133.85(11) . 12_666 ?
Ca6 Sb2B Ca1 78.07(10) 11_666 12_666 ?
Ca2 Sb2B Ca1 145.33(13) 6 12_666 ?
Ca2 Sb2B Ca1 68.67(4) 12_666 12_666 ?
Sb1 Sb2B Ca1 66.32(7) . 6 ?
Ca5 Sb2B Ca1 133.85(11) . 6 ?
Ca6 Sb2B Ca1 78.07(10) 11_666 6 ?
Ca2 Sb2B Ca1 68.67(5) 6 6 ?
Ca2 Sb2B Ca1 145.33(13) 12_666 6 ?
Ca1 Sb2B Ca1 81.33(9) 12_666 6 ?
Sb1 Sb2B Ca1 61.00(10) . . ?
Ca5 Sb2B Ca1 91.11(14) . . ?
Ca6 Sb2B Ca1 146.38(6) 11_666 . ?
Ca2 Sb2B Ca1 128.08(13) 6 . ?
Ca2 Sb2B Ca1 68.02(6) 12_666 . ?
Ca1 Sb2B Ca1 83.74(8) 12_666 . ?
Ca1 Sb2B Ca1 126.91(15) 6 . ?
Sb1 Sb2B Ca1 61.00(10) . 16 ?
Ca5 Sb2B Ca1 91.11(14) . 16 ?
Ca6 Sb2B Ca1 146.38(6) 11_666 16 ?
Ca2 Sb2B Ca1 68.02(6) 6 16 ?
Ca2 Sb2B Ca1 128.07(13) 12_666 16 ?
Ca1 Sb2B Ca1 126.91(15) 12_666 16 ?
Ca1 Sb2B Ca1 83.74(8) 6 16 ?
Ca1 Sb2B Ca1 65.97(11) . 16 ?
Sb3B Sb3A Ca4 9.1(7) . . ?
Sb3B Sb3A Ca3 93.6(7) . 9_565 ?
Ca4 Sb3A Ca3 84.5(3) . 9_565 ?
Sb3B Sb3A Ca2 144.12(9) . 4_454 ?
Ca4 Sb3A Ca2 142.31(10) . 4_454 ?
Ca3 Sb3A Ca2 83.92(11) 9_565 4_454 ?
Sb3B Sb3A Ca2 144.12(9) . 11_566 ?
Ca4 Sb3A Ca2 142.31(10) . 11_566 ?
Ca3 Sb3A Ca2 83.92(11) 9_565 11_566 ?
Ca2 Sb3A Ca2 71.40(11) 4_454 11_566 ?
Sb3B Sb3A Ca2 87.5(6) . 12_666 ?
Ca4 Sb3A Ca2 95.0(3) . 12_666 ?
Ca3 Sb3A Ca2 145.73(5) 9_565 12_666 ?
Ca2 Sb3A Ca2 114.14(14) 4_454 12_666 ?
Ca2 Sb3A Ca2 75.63(8) 11_566 12_666 ?
Sb3B Sb3A Ca2 87.5(6) . 3_554 ?
Ca4 Sb3A Ca2 95.0(3) . 3_554 ?
Ca3 Sb3A Ca2 145.73(5) 9_565 3_554 ?
Ca2 Sb3A Ca2 75.63(8) 4_454 3_554 ?
Ca2 Sb3A Ca2 114.14(14) 11_566 3_554 ?
Ca2 Sb3A Ca2 68.53(10) 12_666 3_554 ?
Sb3B Sb3A Zn1 27.3(6) . . ?
Ca4 Sb3A Zn1 18.2(3) . . ?
Ca3 Sb3A Zn1 66.27(11) 9_565 . ?
Ca2 Sb3A Zn1 133.99(11) 4_454 . ?
Ca2 Sb3A Zn1 133.99(11) 11_566 . ?
Ca2 Sb3A Zn1 109.91(13) 12_666 . ?
Ca2 Sb3A Zn1 109.91(13) 3_554 . ?
Sb3B Sb3A Ca1 75.30(19) . . ?
Ca4 Sb3A Ca1 73.07(8) . . ?
Ca3 Sb3A Ca1 76.06(8) 9_565 . ?
Ca2 Sb3A Ca1 137.35(12) 4_454 . ?
Ca2 Sb3A Ca1 69.35(5) 11_566 . ?
Ca2 Sb3A Ca1 71.12(5) 12_666 . ?
Ca2 Sb3A Ca1 136.59(12) 3_554 . ?
Zn1 Sb3A Ca1 69.90(7) . . ?
Sb3B Sb3A Ca1 75.30(19) . 10 ?
Ca4 Sb3A Ca1 73.07(8) . 10 ?
Ca3 Sb3A Ca1 76.06(8) 9_565 10 ?
Ca2 Sb3A Ca1 69.35(5) 4_454 10 ?
Ca2 Sb3A Ca1 137.35(12) 11_566 10 ?
Ca2 Sb3A Ca1 136.59(12) 12_666 10 ?
Ca2 Sb3A Ca1 71.12(5) 3_554 10 ?
Zn1 Sb3A Ca1 69.90(7) . 10 ?
Ca1 Sb3A Ca1 137.63(14) . 10 ?
Sb3B Sb3A Ca5 32.4(6) . . ?
Ca4 Sb3A Ca5 41.5(3) . . ?
Ca3 Sb3A Ca5 125.98(17) 9_565 . ?
Ca2 Sb3A Ca5 135.54(11) 4_454 . ?
Ca2 Sb3A Ca5 135.54(11) 11_566 . ?
Ca2 Sb3A Ca5 61.42(10) 12_666 . ?
Ca2 Sb3A Ca5 61.42(10) 3_554 . ?
Zn1 Sb3A Ca5 59.71(13) . . ?
Ca1 Sb3A Ca5 85.61(8) . . ?
Ca1 Sb3A Ca5 85.61(8) 10 . ?
Sb3A Sb3B Ca4 169.0(8) . . ?
Sb3A Sb3B Zn1 147.7(7) . . ?
Ca4 Sb3B Zn1 21.3(3) . . ?
Sb3A Sb3B Ca3 76.9(7) . 9_565 ?
Ca4 Sb3B Ca3 92.1(3) . 9_565 ?
Zn1 Sb3B Ca3 70.86(9) . 9_565 ?
Sb3A Sb3B Ca2 83.2(6) . 12_666 ?
Ca4 Sb3B Ca2 105.8(3) . 12_666 ?
Zn1 Sb3B Ca2 122.50(11) . 12_666 ?
Ca3 Sb3B Ca2 140.55(6) 9_565 12_666 ?
Sb3A Sb3B Ca2 83.2(6) . 3_554 ?
Ca4 Sb3B Ca2 105.8(3) . 3_554 ?
Zn1 Sb3B Ca2 122.50(11) . 3_554 ?
Ca3 Sb3B Ca2 140.55(6) 9_565 3_554 ?
Ca2 Sb3B Ca2 68.07(6) 12_666 3_554 ?
Sb3A Sb3B Ca5 142.7(7) . . ?
Ca4 Sb3B Ca5 48.3(4) . . ?
Zn1 Sb3B Ca5 69.56(14) . . ?
Ca3 Sb3B Ca5 140.42(14) 9_565 . ?
Ca2 Sb3B Ca5 66.20(9) 12_666 . ?
Ca2 Sb3B Ca5 66.20(9) 3_554 . ?
Sb3A Sb3B Ca1 96.25(19) . . ?
Ca4 Sb3B Ca1 80.95(8) . . ?
Zn1 Sb3B Ca1 76.51(5) . . ?
Ca3 Sb3B Ca1 76.54(4) 9_565 . ?
Ca2 Sb3B Ca1 72.15(4) 12_666 . ?
Ca2 Sb3B Ca1 140.00(6) 3_554 . ?
Ca5 Sb3B Ca1 94.22(6) . . ?
Sb3A Sb3B Ca1 96.25(19) . 10 ?
Ca4 Sb3B Ca1 80.95(8) . 10 ?
Zn1 Sb3B Ca1 76.51(5) . 10 ?
Ca3 Sb3B Ca1 76.54(4) 9_565 10 ?
Ca2 Sb3B Ca1 140.00(6) 12_666 10 ?
Ca2 Sb3B Ca1 72.15(4) 3_554 10 ?
Ca5 Sb3B Ca1 94.22(6) . 10 ?
Ca1 Sb3B Ca1 146.76(8) . 10 ?
Sb3A Sb3B Ca2 30.94(7) . 4_454 ?
Ca4 Sb3B Ca2 146.38(13) . 4_454 ?
Zn1 Sb3B Ca2 134.39(7) . 4_454 ?
Ca3 Sb3B Ca2 76.01(7) 9_565 4_454 ?
Ca2 Sb3B Ca2 103.01(7) 12_666 4_454 ?
Ca2 Sb3B Ca2 69.64(6) 3_554 4_454 ?
Ca5 Sb3B Ca2 135.36(8) . 4_454 ?
Ca1 Sb3B Ca2 124.83(8) . 4_454 ?
Ca1 Sb3B Ca2 65.80(4) 10 4_454 ?
Sb3A Sb3B Ca2 30.94(7) . 11_566 ?
Ca4 Sb3B Ca2 146.38(13) . 11_566 ?
Zn1 Sb3B Ca2 134.39(7) . 11_566 ?
Ca3 Sb3B Ca2 76.01(7) 9_565 11_566 ?
Ca2 Sb3B Ca2 69.64(6) 12_666 11_566 ?
Ca2 Sb3B Ca2 103.01(8) 3_554 11_566 ?
Ca5 Sb3B Ca2 135.36(8) . 11_566 ?
Ca1 Sb3B Ca2 65.80(4) . 11_566 ?
Ca1 Sb3B Ca2 124.83(8) 10 11_566 ?
Ca2 Sb3B Ca2 61.58(7) 4_454 11_566 ?
Ca6 Sb4 Ca6 100.24(8) 11_666 3_554 ?
Ca6 Sb4 Ca3 129.88(4) 11_666 . ?
Ca6 Sb4 Ca3 129.88(4) 3_554 . ?
Ca6 Sb4 Ca2 124.91(3) 11_666 3_554 ?
Ca6 Sb4 Ca2 75.63(3) 3_554 3_554 ?
Ca3 Sb4 Ca2 75.36(3) . 3_554 ?
Ca6 Sb4 Ca2 75.63(3) 11_666 5 ?
Ca6 Sb4 Ca2 124.91(3) 3_554 5 ?
Ca3 Sb4 Ca2 75.36(3) . 5 ?
Ca2 Sb4 Ca2 150.72(6) 3_554 5 ?
Ca6 Sb4 Ca2 75.64(3) 11_666 12_666 ?
Ca6 Sb4 Ca2 124.91(3) 3_554 12_666 ?
Ca3 Sb4 Ca2 75.36(3) . 12_666 ?
Ca2 Sb4 Ca2 64.62(5) 3_554 12_666 ?
Ca2 Sb4 Ca2 107.51(5) 5 12_666 ?
Ca6 Sb4 Ca2 124.91(3) 11_666 14_665 ?
Ca6 Sb4 Ca2 75.64(3) 3_554 14_665 ?
Ca3 Sb4 Ca2 75.36(3) . 14_665 ?
Ca2 Sb4 Ca2 107.51(5) 3_554 14_665 ?
Ca2 Sb4 Ca2 64.62(5) 5 14_665 ?
Ca2 Sb4 Ca2 150.72(6) 12_666 14_665 ?
Ca6 Sb4 Ca5 69.30(4) 11_666 9_665 ?
Ca6 Sb4 Ca5 69.30(4) 3_554 9_665 ?
Ca3 Sb4 Ca5 123.45(6) . 9_665 ?
Ca2 Sb4 Ca5 144.31(4) 3_554 9_665 ?
Ca2 Sb4 Ca5 57.75(5) 5 9_665 ?
Ca2 Sb4 Ca5 144.31(4) 12_666 9_665 ?
Ca2 Sb4 Ca5 57.75(5) 14_665 9_665 ?
Ca6 Sb4 Ca5 69.30(4) 11_666 . ?
Ca6 Sb4 Ca5 69.30(4) 3_554 . ?
Ca3 Sb4 Ca5 123.45(6) . . ?
Ca2 Sb4 Ca5 57.75(5) 3_554 . ?
Ca2 Sb4 Ca5 144.31(4) 5 . ?
Ca2 Sb4 Ca5 57.75(5) 12_666 . ?
Ca2 Sb4 Ca5 144.31(4) 14_665 . ?
Ca5 Sb4 Ca5 113.09(12) 9_665 . ?
Zn1 Sb5 Zn1 77.60(12) 9 . ?
Zn1 Sb5 Ca1 134.53(4) 9 16 ?
Zn1 Sb5 Ca1 80.14(5) . 16 ?
Zn1 Sb5 Ca1 80.14(5) 9 15 ?
Zn1 Sb5 Ca1 134.53(4) . 15 ?
Ca1 Sb5 Ca1 140.24(6) 16 15 ?
Zn1 Sb5 Ca1 80.14(5) 9 2 ?
Zn1 Sb5 Ca1 134.53(4) . 2 ?
Ca1 Sb5 Ca1 88.25(6) 16 2 ?
Ca1 Sb5 Ca1 78.42(6) 15 2 ?
Zn1 Sb5 Ca1 134.53(4) 9 . ?
Zn1 Sb5 Ca1 80.14(5) . . ?
Ca1 Sb5 Ca1 78.42(6) 16 . ?
Ca1 Sb5 Ca1 88.25(6) 15 . ?
Ca1 Sb5 Ca1 140.24(6) 2 . ?
Zn1 Sb5 Ca4 90.52(19) 9 . ?
Zn1 Sb5 Ca4 12.92(13) . . ?
Ca1 Sb5 Ca4 70.37(11) 16 . ?
Ca1 Sb5 Ca4 139.22(5) 15 . ?
Ca1 Sb5 Ca4 139.22(5) 2 . ?
Ca1 Sb5 Ca4 70.37(11) . . ?
Zn1 Sb5 Ca4 12.92(13) 9 9 ?
Zn1 Sb5 Ca4 90.52(19) . 9 ?
Ca1 Sb5 Ca4 139.22(5) 16 9 ?
Ca1 Sb5 Ca4 70.37(11) 15 9 ?
Ca1 Sb5 Ca4 70.37(11) 2 9 ?
Ca1 Sb5 Ca4 139.22(5) . 9 ?
Ca4 Sb5 Ca4 103.4(3) . 9 ?
Zn1 Sb5 Ca3 62.32(3) 9 1_545 ?
Zn1 Sb5 Ca3 62.32(3) . 1_545 ?
Ca1 Sb5 Ca3 72.25(3) 16 1_545 ?
Ca1 Sb5 Ca3 135.26(3) 15 1_545 ?
Ca1 Sb5 Ca3 72.25(3) 2 1_545 ?
Ca1 Sb5 Ca3 135.26(3) . 1_545 ?
Ca4 Sb5 Ca3 68.33(8) . 1_545 ?
Ca4 Sb5 Ca3 68.33(8) 9 1_545 ?
Zn1 Sb5 Ca3 62.32(3) 9 9_565 ?
Zn1 Sb5 Ca3 62.32(3) . 9_565 ?
Ca1 Sb5 Ca3 135.26(3) 16 9_565 ?
Ca1 Sb5 Ca3 72.25(3) 15 9_565 ?
Ca1 Sb5 Ca3 135.26(3) 2 9_565 ?
Ca1 Sb5 Ca3 72.25(3) . 9_565 ?
Ca4 Sb5 Ca3 68.33(8) . 9_565 ?
Ca4 Sb5 Ca3 68.33(8) 9 9_565 ?
Ca3 Sb5 Ca3 106.83(6) 1_545 9_565 ?
Ca1 Sb6 Ca1 96.609(17) . 12_666 ?
Ca1 Sb6 Ca1 96.609(17) . 11_566 ?
Ca1 Sb6 Ca1 140.34(5) 12_666 11_566 ?
Ca1 Sb6 Ca1 140.34(5) . 2_565 ?
Ca1 Sb6 Ca1 96.609(16) 12_666 2_565 ?
Ca1 Sb6 Ca1 96.609(17) 11_566 2_565 ?
Ca1 Sb6 Ca2 72.74(4) . 11_566 ?
Ca1 Sb6 Ca2 147.03(4) 12_666 11_566 ?
Ca1 Sb6 Ca2 72.60(4) 11_566 11_566 ?
Ca1 Sb6 Ca2 75.93(4) 2_565 11_566 ?
Ca1 Sb6 Ca2 147.03(4) . 2_565 ?
Ca1 Sb6 Ca2 75.93(4) 12_666 2_565 ?
Ca1 Sb6 Ca2 72.74(4) 11_566 2_565 ?
Ca1 Sb6 Ca2 72.60(4) 2_565 2_565 ?
Ca2 Sb6 Ca2 129.29(3) 11_566 2_565 ?
Ca1 Sb6 Ca2 75.93(4) . 12_666 ?
Ca1 Sb6 Ca2 72.60(4) 12_666 12_666 ?
Ca1 Sb6 Ca2 147.03(4) 11_566 12_666 ?
Ca1 Sb6 Ca2 72.74(4) 2_565 12_666 ?
Ca2 Sb6 Ca2 74.54(5) 11_566 12_666 ?
Ca2 Sb6 Ca2 129.29(3) 2_565 12_666 ?
Ca1 Sb6 Ca2 72.60(4) . . ?
Ca1 Sb6 Ca2 72.74(4) 12_666 . ?
Ca1 Sb6 Ca2 75.93(4) 11_566 . ?
Ca1 Sb6 Ca2 147.03(4) 2_565 . ?
Ca2 Sb6 Ca2 129.29(3) 11_566 . ?
Ca2 Sb6 Ca2 74.54(5) 2_565 . ?
Ca2 Sb6 Ca2 129.29(3) 12_666 . ?

loop_
_geom_bond_atom_site_label_1
_geom_bond_atom_site_label_2
_geom_bond_distance
_geom_bond_site_symmetry_2
_geom_bond_publ_flag
Ca1 Sb6 3.1442(15) . ?
Ca1 Sb5 3.1518(15) . ?
Ca1 Sb2B 3.367(3) 11_566 ?
Ca1 Sb1 3.3808(16) . ?
Ca1 Sb3B 3.3862(16) . ?
Ca1 Sb1 3.4335(17) 11_566 ?
Ca1 Sb3A 3.480(2) . ?
Ca1 Sb2A 3.530(10) . ?
Ca1 Sb2A 3.608(6) 11_566 ?
Ca1 Sb2B 3.660(5) . ?
Ca1 Ca2 3.736(2) . ?
Ca1 Ca2 3.742(2) 11_566 ?
Ca2 Sb3A 3.071(4) 3 ?
Ca2 Sb1 3.1108(15) . ?
Ca2 Sb6 3.1662(15) . ?
Ca2 Sb3A 3.182(4) 11_566 ?
Ca2 Sb2A 3.190(4) 11_566 ?
Ca2 Sb3B 3.201(2) 11_566 ?
Ca2 Sb2B 3.254(2) 11_566 ?
Ca2 Sb4 3.3523(15) 11_566 ?
Ca2 Ca5 3.4972(18) 11_566 ?
Ca2 Sb3B 3.500(3) 3 ?
Ca2 Ca2 3.583(3) 10_556 ?
Ca3 Sb3A 3.031(4) 9_565 ?
Ca3 Sb3A 3.031(4) 7_565 ?
Ca3 Sb3B 3.107(2) 7_565 ?
Ca3 Sb3B 3.107(2) 9_565 ?
Ca3 Sb4 3.323(3) . ?
Ca3 Zn1 3.409(3) 9_565 ?
Ca3 Zn1 3.409(3) 1_565 ?
Ca3 Sb1 3.5563(16) 12_666 ?
Ca3 Sb1 3.5563(16) 3_554 ?
Ca3 Sb5 3.646(2) 9_565 ?
Ca3 Sb5 3.646(2) 1_565 ?
Ca3 Ca4 4.019(10) 9_565 ?
Ca4 Zn1 1.006(13) . ?
Ca4 Ca5 2.411(16) . ?
Ca4 Sb3B 2.438(3) 7 ?
Ca4 Sb3B 2.438(3) . ?
Ca4 Sb3A 2.944(4) 7 ?
Ca4 Sb3A 2.944(4) . ?
Ca4 Sb5 3.508(12) . ?
Ca4 Sb5 3.508(12) 9 ?
Ca4 Sb2A 3.657(12) 10 ?
Ca4 Sb2A 3.657(12) . ?
Ca4 Ca1 3.848(3) 10 ?
Ca4 Ca1 3.848(3) 7 ?
Ca5 Sb2A 2.825(8) 10 ?
Ca5 Sb2A 2.825(8) . ?
Ca5 Sb2B 3.080(4) 10 ?
Ca5 Sb2B 3.080(4) . ?
Ca5 Sb3B 3.202(5) 7 ?
Ca5 Sb3B 3.202(5) . ?
Ca5 Zn1 3.417(8) . ?
Ca5 Ca2 3.4972(18) 6 ?
Ca5 Ca2 3.4972(18) 12_666 ?
Ca5 Ca2 3.4972(18) 3_554 ?
Ca5 Ca2 3.4972(18) 13_665 ?
Ca6 Sb2B 3.153(6) 12_656 ?
Ca6 Sb2B 3.153(6) 11_566 ?
Ca6 Sb4 3.298(3) 11_566 ?
Ca6 Sb4 3.298(3) 3_545 ?
Ca6 Sb2A 3.300(12) 12_656 ?
Ca6 Sb2A 3.300(12) 11_566 ?
Ca6 Sb1 3.7810(9) 2 ?
Ca6 Sb1 3.7811(9) . ?
Ca6 Ca2 4.0778(17) 16 ?
Ca6 Ca2 4.0778(17) 15 ?
Ca6 Ca2 4.0778(16) 2 ?
Zn1 Sb3B 2.753(3) 7 ?
Zn1 Sb3B 2.753(3) . ?
Zn1 Sb5 2.788(2) . ?
Zn1 Sb5 2.788(2) 9 ?
Zn1 Sb3A 3.200(4) 7 ?
Zn1 Sb3A 3.200(4) . ?
Zn1 Ca3 3.409(3) 9_565 ?
Zn1 Ca3 3.409(3) 1_545 ?
Sb1 Sb2B 2.862(5) . ?
Sb1 Sb2A 2.995(11) . ?
Sb1 Ca2 3.1107(15) 16 ?
Sb1 Ca1 3.3808(16) 16 ?
Sb1 Ca1 3.4335(16) 12_666 ?
Sb1 Ca1 3.4335(17) 6 ?
Sb1 Ca3 3.5563(16) 11_566 ?
Sb2A Ca2 3.190(4) 6 ?
Sb2A Ca2 3.190(4) 12_666 ?
Sb2A Ca6 3.300(12) 11_666 ?
Sb2A Ca1 3.530(10) 16 ?
Sb2A Ca1 3.608(6) 12_666 ?
Sb2A Ca1 3.608(6) 6 ?
Sb2B Ca6 3.153(6) 11_666 ?
Sb2B Ca2 3.254(2) 6 ?
Sb2B Ca2 3.254(2) 12_666 ?
Sb2B Ca1 3.367(3) 12_666 ?
Sb2B Ca1 3.367(3) 6 ?
Sb2B Ca1 3.660(5) 16 ?
Sb3A Sb3B 0.514(3) . ?
Sb3A Ca3 3.031(4) 9_565 ?
Sb3A Ca2 3.071(4) 4_454 ?
Sb3A Ca2 3.071(4) 11_566 ?
Sb3A Ca2 3.182(4) 12_666 ?
Sb3A Ca2 3.182(4) 3_554 ?
Sb3A Ca1 3.480(2) 10 ?
Sb3B Ca3 3.107(2) 9_565 ?
Sb3B Ca2 3.202(2) 12_666 ?
Sb3B Ca2 3.202(2) 3_554 ?
Sb3B Ca1 3.3862(16) 10 ?
Sb3B Ca2 3.500(3) 4_454 ?
Sb3B Ca2 3.500(3) 11_566 ?
Sb4 Ca6 3.298(3) 11_666 ?
Sb4 Ca6 3.298(3) 3_554 ?
Sb4 Ca2 3.3523(15) 3_554 ?
Sb4 Ca2 3.3523(15) 5 ?
Sb4 Ca2 3.3523(15) 12_666 ?
Sb4 Ca2 3.3523(15) 14_665 ?
Sb4 Ca5 3.836(6) 9_665 ?
Sb5 Zn1 2.788(2) 9 ?
Sb5 Ca1 3.1517(16) 16 ?
Sb5 Ca1 3.1517(16) 15 ?
Sb5 Ca1 3.1517(15) 2 ?
Sb5 Ca4 3.508(12) 9 ?
Sb5 Ca3 3.646(2) 1_545 ?
Sb5 Ca3 3.646(2) 9_565 ?
Sb6 Ca1 3.1442(16) 12_666 ?
Sb6 Ca1 3.1442(16) 11_566 ?
Sb6 Ca1 3.1442(15) 2_565 ?
Sb6 Ca2 3.1662(15) 11_566 ?
Sb6 Ca2 3.1662(15) 2_565 ?
Sb6 Ca2 3.1662(15) 12_666 ?
